data_7024607
loop_
_publ_author_name
'Zhao, Jiong-Peng'
'Hu, Bo-Wen'
'Yang, Qian'
'Zhang, Xiao-Feng'
'Hu, Tong-Liang'
'Bu, Xian-He'

_publ_section_title
;
 3D Mn(II) coordination polymer with alternating
 azide/azide/formate/formate bridged chains: synthesis, structure and
 magnetic properties.
;
_journal_issue 1
_journal_name_full 'Dalton transactions (Cambridge, England : 2003)'
_journal_page_first 56
_journal_page_last 58
_journal_paper_doi 10.1039/b919048a
_journal_volume 39
_journal_year 2010
_chemical_formula_sum 'C14 H13 Mn2 N5 O9'
_chemical_formula_weight 505.17
_chemical_name_systematic
;
?
;
_space_group_IT_number 2
_symmetry_cell_setting triclinic
_symmetry_space_group_name_Hall '-P 1'
_symmetry_space_group_name_H-M 'P -1'
_atom_sites_solution_hydrogens geom
_atom_sites_solution_primary direct
_atom_sites_solution_secondary difmap
_audit_creation_method SHELXL-97
_cell_angle_alpha 116.35(3)
_cell_angle_beta 96.43(3)
_cell_angle_gamma 112.60(3)
_cell_formula_units_Z 2
_cell_length_a 10.207(2)
_cell_length_b 10.465(2)
_cell_length_c 11.200(2)
_cell_measurement_reflns_used 7874
_cell_measurement_temperature 293(2)
_cell_measurement_theta_max 27.9
_cell_measurement_theta_min 3.6
_cell_volume 930.2(6)
_computing_cell_refinement 'Bruker XSCANS'
_computing_data_collection 'Bruker XSCANS'
_computing_data_reduction 'Bruker SHELXTL'
_computing_molecular_graphics 'Bruker SHELXTL'
_computing_publication_material 'Bruker SHELXTL'
_computing_structure_refinement 'SHELXL-97 (Sheldrick, 1997)'
_computing_structure_solution 'SHELXS-97 (Sheldrick, 1990)'
_diffrn_ambient_temperature 293(2)
_diffrn_measured_fraction_theta_full 0.993
_diffrn_measured_fraction_theta_max 0.993
_diffrn_measurement_device_type 'Bruker P4'
_diffrn_measurement_method '\w scans'
_diffrn_radiation_monochromator graphite
_diffrn_radiation_source 'fine-focus sealed tube'
_diffrn_radiation_type MoK\a
_diffrn_radiation_wavelength 0.71073
_diffrn_reflns_av_R_equivalents 0.0820
_diffrn_reflns_av_sigmaI/netI 0.1087
_diffrn_reflns_limit_h_max 12
_diffrn_reflns_limit_h_min -12
_diffrn_reflns_limit_k_max 12
_diffrn_reflns_limit_k_min -12
_diffrn_reflns_limit_l_max 13
_diffrn_reflns_limit_l_min -13
_diffrn_reflns_number 7911
_diffrn_reflns_theta_full 25.01
_diffrn_reflns_theta_max 25.01
_diffrn_reflns_theta_min 3.55
_diffrn_standards_decay_% none
_diffrn_standards_interval_count 0
_diffrn_standards_interval_time 0
_diffrn_standards_number 0
_exptl_absorpt_coefficient_mu 1.419
_exptl_absorpt_correction_type none
_exptl_crystal_colour yellow
_exptl_crystal_density_diffrn 1.804
_exptl_crystal_density_method 'not measured'
_exptl_crystal_description b;ock
_exptl_crystal_F_000 508
_exptl_crystal_size_max 0.2
_exptl_crystal_size_mid 0.18
_exptl_crystal_size_min 0.15
_refine_diff_density_max 1.144
_refine_diff_density_min -0.767
_refine_diff_density_rms 0.158
_refine_ls_extinction_method none
_refine_ls_goodness_of_fit_ref 1.127
_refine_ls_hydrogen_treatment mixed
_refine_ls_matrix_type full
_refine_ls_number_parameters 278
_refine_ls_number_reflns 3257
_refine_ls_number_restraints 0
_refine_ls_restrained_S_all 1.127
_refine_ls_R_factor_all 0.1170
_refine_ls_R_factor_gt 0.0841
_refine_ls_shift/su_max 0.003
_refine_ls_shift/su_mean 0.000
_refine_ls_structure_factor_coef Fsqd
_refine_ls_weighting_details 'calc w=1/[\s^2^(Fo^2^)+(0.0950P)^2^+2.7627P] where P=(Fo^2^+2Fc^2^)/3'
_refine_ls_weighting_scheme calc
_refine_ls_wR_factor_gt 0.1957
_refine_ls_wR_factor_ref 0.2139
_reflns_number_gt 2405
_reflns_number_total 3257
_reflns_threshold_expression >2sigma(I)
_cod_data_source_file b919048a.txt
_cod_data_source_block 1
_cod_depositor_comments
;
The following automatic conversions were performed:

'_symmetry_cell_setting' value 'Triclinic' changed to 'triclinic'
according to /home/saulius/struct/CIF-dictionaries/cif_core.dic
dictionary named 'cif_core.dic' version 2.4.2 from 2011-04-26.

Automatic conversion script
Id: cif_fix_values 1891 2012-01-12 08:04:46Z andrius 
;
_cod_original_cell_volume 930.1(3)
_cod_original_sg_symbol_H-M P-1
_cod_database_code 7024607

loop_
_symmetry_equiv_pos_as_xyz
'x, y, z'
'-x, -y, -z'

loop_
_atom_site_label
_atom_site_type_symbol
_atom_site_fract_x
_atom_site_fract_y
_atom_site_fract_z
_atom_site_U_iso_or_equiv
_atom_site_adp_type
_atom_site_occupancy
_atom_site_symmetry_multiplicity
_atom_site_calc_flag
_atom_site_refinement_flags
Mn1 Mn 0.33403(13) 0.60225(13) 0.28721(11) 0.0202(4) Uani 1 1 d .
Mn2 Mn 0.5000 0.5000 0.0000 0.0222(4) Uani 1 2 d S
Mn3 Mn 0.5000 1.0000 0.5000 0.0225(4) Uani 1 2 d S
O6 O 0.3034(5) 0.4535(6) 0.0670(5) 0.0257(12) Uani 1 1 d .
O1 O 0.5081(6) 0.8262(6) 0.3021(5) 0.0264(12) Uani 1 1 d .
O3 O 0.5124(6) 0.5611(7) 0.3450(6) 0.0326(14) Uani 1 1 d .
N5 N 0.1719(6) 0.3159(7) -0.0211(6) 0.0197(14) Uani 1 1 d .
N1 N 0.3914(7) 0.7785(8) 0.5161(6) 0.0267(15) Uani 1 1 d .
O4 O 0.6380(6) 0.5511(8) 0.1942(6) 0.0385(15) Uani 1 1 d .
C9 C -0.0661(8) 0.1846(10) -0.1880(8) 0.0240(17) Uani 1 1 d .
N2 N 0.4621(8) 0.7857(8) 0.6140(7) 0.0357(18) Uani 1 1 d .
C3 C 0.7575(9) 0.6060(10) 0.4151(8) 0.0259(18) Uani 1 1 d .
C2 C 0.6228(9) 0.5694(9) 0.3088(8) 0.0251(18) Uani 1 1 d .
O2 O 0.5685(7) 0.7540(7) 0.1065(6) 0.0421(16) Uani 1 1 d .
C10 C 0.0668(8) 0.3258(9) -0.0913(8) 0.0226(17) Uani 1 1 d .
H10 H 0.0821 0.4263 -0.0757 0.027 Uiso 1 1 calc R
C13 C -0.0866(9) 0.0377(10) -0.2083(9) 0.0312(19) Uani 1 1 d .
H13 H -0.1748 -0.0587 -0.2742 0.037 Uiso 1 1 calc R
C12 C 0.0237(9) 0.0349(10) -0.1307(9) 0.032(2) Uani 1 1 d .
H12 H 0.0097 -0.0636 -0.1421 0.039 Uiso 1 1 calc R
C11 C 0.1546(9) 0.1753(10) -0.0365(8) 0.0264(18) Uani 1 1 d .
H11 H 0.2303 0.1735 0.0161 0.032 Uiso 1 1 calc R
C7 C 0.8967(10) 0.6504(12) 0.3994(9) 0.041(2) Uani 1 1 d .
H7 H 0.9092 0.6539 0.3197 0.049 Uiso 1 1 calc R
C1 C 0.5764(11) 0.8563(11) 0.2239(10) 0.035(2) Uani 1 1 d .
C6 C 1.0174(11) 0.6895(14) 0.5025(10) 0.050(3) Uani 1 1 d .
H6 H 1.1129 0.7242 0.4948 0.060 Uiso 1 1 calc R
N3 N 0.5261(11) 0.7939(12) 0.7105(10) 0.069(3) Uani 1 1 d .
C5 C 0.9970(9) 0.6776(11) 0.6153(9) 0.034(2) Uani 1 1 d .
H5 H 1.0789 0.7057 0.6856 0.041 Uiso 1 1 calc R
O9 O 0.2711(19) 0.778(3) 0.941(2) 0.216(9) Uani 1 1 d .
C14 C 0.288(3) 0.881(4) 0.911(4) 0.28(2) Uani 1 1 d .
C8 C -0.1848(8) 0.1954(10) -0.2702(8) 0.0264(18) Uani 1 1 d .
O7 O -0.1719(6) 0.3331(7) -0.2271(6) 0.0304(13) Uani 1 1 d .
O8 O -0.2872(6) 0.0638(6) -0.3768(6) 0.0338(14) Uani 1 1 d .
C4 C 0.7421(9) 0.5935(9) 0.5309(7) 0.0235(17) Uani 1 1 d .
H4 H 0.6484 0.5622 0.5427 0.028 Uiso 1 1 calc R
N4 N 0.8598(7) 0.6256(7) 0.6259(6) 0.0231(14) Uani 1 1 d .
O5 O 0.8423(6) 0.6122(7) 0.7365(5) 0.0293(13) Uani 1 1 d .
H1 H 0.639(11) 0.961(12) 0.254(10) 0.05(3) Uiso 1 1 d .

loop_
_atom_site_aniso_label
_atom_site_aniso_U_11
_atom_site_aniso_U_22
_atom_site_aniso_U_33
_atom_site_aniso_U_23
_atom_site_aniso_U_13
_atom_site_aniso_U_12
Mn1 0.0228(7) 0.0218(7) 0.0146(6) 0.0080(5) 0.0060(5) 0.0117(5)
Mn2 0.0210(9) 0.0289(10) 0.0154(8) 0.0107(7) 0.0072(7) 0.0120(7)
Mn3 0.0221(9) 0.0220(9) 0.0162(8) 0.0061(7) 0.0037(7) 0.0099(7)
O6 0.016(3) 0.033(3) 0.018(3) 0.009(2) 0.005(2) 0.008(2)
O1 0.030(3) 0.027(3) 0.022(3) 0.012(2) 0.016(2) 0.014(2)
O3 0.036(4) 0.053(4) 0.025(3) 0.026(3) 0.015(3) 0.027(3)
N5 0.014(3) 0.027(4) 0.011(3) 0.006(3) 0.003(2) 0.009(3)
N1 0.034(4) 0.025(4) 0.015(3) 0.006(3) 0.006(3) 0.016(3)
O4 0.037(4) 0.068(4) 0.023(3) 0.029(3) 0.013(3) 0.030(3)
C9 0.021(4) 0.033(5) 0.022(4) 0.013(4) 0.011(3) 0.018(4)
N2 0.039(5) 0.026(4) 0.025(4) 0.006(3) 0.007(4) 0.011(3)
C3 0.031(5) 0.029(4) 0.023(4) 0.015(4) 0.012(4) 0.018(4)
C2 0.030(5) 0.020(4) 0.020(4) 0.008(3) 0.009(4) 0.011(4)
O2 0.062(4) 0.037(4) 0.033(4) 0.015(3) 0.034(3) 0.028(3)
C10 0.017(4) 0.025(4) 0.028(4) 0.015(4) 0.010(3) 0.010(3)
C13 0.028(5) 0.021(4) 0.031(5) 0.007(4) 0.005(4) 0.009(4)
C12 0.032(5) 0.030(5) 0.034(5) 0.015(4) 0.014(4) 0.016(4)
C11 0.029(5) 0.033(5) 0.029(4) 0.020(4) 0.017(4) 0.020(4)
C7 0.039(6) 0.071(7) 0.026(5) 0.034(5) 0.016(4) 0.027(5)
C1 0.042(6) 0.021(5) 0.037(5) 0.014(4) 0.016(4) 0.011(4)
C6 0.033(6) 0.085(8) 0.047(6) 0.041(6) 0.025(5) 0.031(5)
N3 0.071(7) 0.069(7) 0.049(6) 0.037(5) -0.003(5) 0.018(5)
C5 0.027(5) 0.051(6) 0.026(4) 0.019(4) 0.006(4) 0.021(4)
O9 0.180(16) 0.36(3) 0.224(19) 0.22(2) 0.059(14) 0.159(19)
C14 0.102(17) 0.37(4) 0.43(5) 0.37(5) -0.02(2) 0.01(2)
C8 0.020(4) 0.029(5) 0.031(5) 0.016(4) 0.009(4) 0.012(4)
O7 0.026(3) 0.034(3) 0.034(3) 0.019(3) 0.004(2) 0.018(3)
O8 0.027(3) 0.026(3) 0.028(3) 0.005(3) -0.006(3) 0.010(3)
C4 0.022(4) 0.024(4) 0.017(4) 0.007(3) 0.008(3) 0.010(3)
N4 0.027(4) 0.021(3) 0.018(3) 0.008(3) 0.006(3) 0.011(3)
O5 0.032(3) 0.035(3) 0.016(3) 0.018(2) 0.004(2) 0.009(3)

loop_
_atom_type_symbol
_atom_type_description
_atom_type_scat_dispersion_real
_atom_type_scat_dispersion_imag
_atom_type_scat_source
C C 0.0033 0.0016 'International Tables Vol C Tables 4.2.6.8 and 6.1.1.4'
H H 0.0000 0.0000 'International Tables Vol C Tables 4.2.6.8 and 6.1.1.4'
N N 0.0061 0.0033 'International Tables Vol C Tables 4.2.6.8 and 6.1.1.4'
O O 0.0106 0.0060 'International Tables Vol C Tables 4.2.6.8 and 6.1.1.4'
Mn Mn 0.3368 0.7283 'International Tables Vol C Tables 4.2.6.8 and 6.1.1.4'

loop_
_geom_angle_atom_site_label_1
_geom_angle_atom_site_label_2
_geom_angle_atom_site_label_3
_geom_angle
_geom_angle_site_symmetry_1
_geom_angle_site_symmetry_3
O3 Mn1 O5 95.4(2) . 2_666
O3 Mn1 O6 89.5(2) . .
O5 Mn1 O6 87.3(2) 2_666 .
O3 Mn1 O7 173.3(2) . 2_565
O5 Mn1 O7 91.2(2) 2_666 2_565
O6 Mn1 O7 89.9(2) . 2_565
O3 Mn1 N1 88.4(2) . .
O5 Mn1 N1 99.5(2) 2_666 .
O6 Mn1 N1 173.0(2) . .
O7 Mn1 N1 91.5(2) 2_565 .
O3 Mn1 O1 87.8(2) . .
O5 Mn1 O1 176.36(19) 2_666 .
O6 Mn1 O1 91.08(19) . .
O7 Mn1 O1 85.6(2) 2_565 .
N1 Mn1 O1 82.2(2) . .
O2 Mn2 O2 180.0(2) 2_665 .
O2 Mn2 O4 92.6(3) 2_665 .
O2 Mn2 O4 87.4(3) . .
O2 Mn2 O4 87.4(3) 2_665 2_665
O2 Mn2 O4 92.6(3) . 2_665
O4 Mn2 O4 180.000(1) . 2_665
O2 Mn2 O6 89.5(2) 2_665 .
O2 Mn2 O6 90.5(2) . .
O4 Mn2 O6 91.4(2) . .
O4 Mn2 O6 88.6(2) 2_665 .
O2 Mn2 O6 90.5(2) 2_665 2_665
O2 Mn2 O6 89.5(2) . 2_665
O4 Mn2 O6 88.6(2) . 2_665
O4 Mn2 O6 91.4(2) 2_665 2_665
O6 Mn2 O6 180.0(2) . 2_665
O8 Mn3 O8 180.000(1) 2_565 1_666
O8 Mn3 O1 93.7(2) 2_565 2_676
O8 Mn3 O1 86.3(2) 1_666 2_676
O8 Mn3 O1 86.3(2) 2_565 .
O8 Mn3 O1 93.7(2) 1_666 .
O1 Mn3 O1 180.000(1) 2_676 .
O8 Mn3 N1 90.1(2) 2_565 .
O8 Mn3 N1 89.9(2) 1_666 .
O1 Mn3 N1 97.1(2) 2_676 .
O1 Mn3 N1 82.9(2) . .
O8 Mn3 N1 89.9(2) 2_565 2_676
O8 Mn3 N1 90.1(2) 1_666 2_676
O1 Mn3 N1 82.9(2) 2_676 2_676
O1 Mn3 N1 97.1(2) . 2_676
N1 Mn3 N1 180.000(1) . 2_676
N5 O6 Mn1 120.1(4) . .
N5 O6 Mn2 119.7(4) . .
Mn1 O6 Mn2 118.9(2) . .
C1 O1 Mn3 128.0(5) . .
C1 O1 Mn1 136.4(5) . .
Mn3 O1 Mn1 95.08(19) . .
C2 O3 Mn1 133.1(5) . .
C10 N5 C11 123.1(7) . .
C10 N5 O6 117.9(6) . .
C11 N5 O6 118.9(6) . .
N2 N1 Mn1 126.4(5) . .
N2 N1 Mn3 115.0(5) . .
Mn1 N1 Mn3 94.1(2) . .
C2 O4 Mn2 136.1(5) . .
C13 C9 C10 119.4(7) . .
C13 C9 C8 121.6(7) . .
C10 C9 C8 119.0(7) . .
N3 N2 N1 177.4(10) . .
C7 C3 C4 118.3(7) . .
C7 C3 C2 121.7(7) . .
C4 C3 C2 119.9(7) . .
O3 C2 O4 128.0(7) . .
O3 C2 C3 116.5(7) . .
O4 C2 C3 115.6(7) . .
C1 O2 Mn2 134.9(6) . .
N5 C10 C9 118.9(7) . .
N5 C10 H10 120.5 . .
C9 C10 H10 120.5 . .
C12 C13 C9 119.2(8) . .
C12 C13 H13 120.4 . .
C9 C13 H13 120.4 . .
C13 C12 C11 120.6(8) . .
C13 C12 H12 119.7 . .
C11 C12 H12 119.7 . .
N5 C11 C12 118.7(8) . .
N5 C11 H11 120.6 . .
C12 C11 H11 120.6 . .
C3 C7 C6 119.4(8) . .
C3 C7 H7 120.3 . .
C6 C7 H7 120.3 . .
O2 C1 O1 126.2(8) . .
O2 C1 H1 115(6) . .
O1 C1 H1 119(6) . .
C5 C6 C7 119.9(8) . .
C5 C6 H6 120.0 . .
C7 C6 H6 120.0 . .
N4 C5 C6 120.3(8) . .
N4 C5 H5 119.9 . .
C6 C5 H5 119.9 . .
O7 C8 O8 126.0(7) . .
O7 C8 C9 117.6(7) . .
O8 C8 C9 116.5(7) . .
C8 O7 Mn1 129.2(5) . 2_565
C8 O8 Mn3 132.0(5) . 1_444
N4 C4 C3 120.8(7) . .
N4 C4 H4 119.6 . .
C3 C4 H4 119.6 . .
O5 N4 C4 119.8(6) . .
O5 N4 C5 119.1(6) . .
C4 N4 C5 121.1(7) . .
N4 O5 Mn1 122.1(4) . 2_666

loop_
_geom_bond_atom_site_label_1
_geom_bond_atom_site_label_2
_geom_bond_distance
_geom_bond_site_symmetry_2
Mn1 O3 2.123(5) .
Mn1 O5 2.146(5) 2_666
Mn1 O6 2.156(5) .
Mn1 O7 2.159(5) 2_565
Mn1 N1 2.225(6) .
Mn1 O1 2.250(5) .
Mn2 O2 2.133(6) 2_665
Mn2 O2 2.133(6) .
Mn2 O4 2.169(5) .
Mn2 O4 2.169(5) 2_665
Mn2 O6 2.176(5) .
Mn2 O6 2.176(5) 2_665
Mn3 O8 2.112(5) 2_565
Mn3 O8 2.112(5) 1_666
Mn3 O1 2.192(5) 2_676
Mn3 O1 2.192(5) .
Mn3 N1 2.253(7) .
Mn3 N1 2.253(7) 2_676
O6 N5 1.343(7) .
O1 C1 1.250(10) .
O3 C2 1.225(9) .
N5 C10 1.322(9) .
N5 C11 1.340(10) .
N1 N2 1.198(9) .
O4 C2 1.249(9) .
C9 C13 1.376(11) .
C9 C10 1.381(10) .
C9 C8 1.508(10) .
N2 N3 1.148(11) .
C3 C7 1.373(11) .
C3 C4 1.380(10) .
C3 C2 1.509(11) .
O2 C1 1.242(10) .
C10 H10 0.9300 .
C13 C12 1.360(11) .
C13 H13 0.9300 .
C12 C11 1.362(11) .
C12 H12 0.9300 .
C11 H11 0.9300 .
C7 C6 1.376(12) .
C7 H7 0.9300 .
C1 H1 0.90(9) .
C6 C5 1.354(12) .
C6 H6 0.9300 .
C5 N4 1.334(10) .
C5 H5 0.9300 .
O9 C14 1.22(2) .
C8 O7 1.245(9) .
C8 O8 1.253(9) .
O7 Mn1 2.159(5) 2_565
O8 Mn3 2.112(5) 1_444
C4 N4 1.332(9) .
C4 H4 0.9300 .
N4 O5 1.331(8) .
O5 Mn1 2.146(5) 2_666
